data_2010904
loop_
_publ_author_name
'Steiner, Thomas'
'Schreurs, Antoine M. M.'
'Lutz, Martin'
'Kroon, Jan'

_publ_section_title
;
 Strong intramolecular O---H&#x00B7;&#x00B7;&#x00B7;O hydrogen bonds in
 quinaldic acid <i>N</i>-oxide and picolinic acid <i>N</i>-oxide
;
_journal_issue 5
_journal_name_full 'Acta Crystallographica Section C'
_journal_page_first 577
_journal_page_last 579
_journal_paper_doi 10.1107/S0108270100001475
_journal_volume 56
_journal_year 2000
_chemical_formula_sum 'C6 H5 N O3'
_chemical_formula_weight 139.11
_chemical_name_common 'picolinic acid N-oxide'
_chemical_name_systematic
;
 2-carboxypyridine-N-oxide'
;
_space_group_IT_number 11
_symmetry_cell_setting monoclinic
_symmetry_space_group_name_Hall '-P 2yb'
_symmetry_space_group_name_H-M 'P 1 21/m 1'
_audit_creation_method SHELXL-97
_cell_angle_alpha 90.00
_cell_angle_beta 112.610(11)
_cell_angle_gamma 90.00
_cell_formula_units_Z 2
_cell_length_a 6.8020(11)
_cell_length_b 6.066(2)
_cell_length_c 7.8040(13)
_cell_measurement_reflns_used 28
_cell_measurement_temperature 125
_cell_measurement_theta_max 18.7
_cell_measurement_theta_min 4.7
_cell_volume 297.25(12)
_computing_cell_refinement COLLECT
_computing_data_collection 'COLLECT (Nonius, 1998)'
_computing_data_reduction COLLECT
_computing_molecular_graphics 'ORTEPII (Johnson, 1976)'
_computing_publication_material SHELXL97
_computing_structure_refinement 'SHELXL97 (Sheldrick, 1997)'
_computing_structure_solution 'SHELXS97 (Sheldrick, 1990)'
_diffrn_ambient_temperature 125
_diffrn_measured_fraction_theta_full .991
_diffrn_measured_fraction_theta_max .991
_diffrn_measurement_device_type 'Nonius Kappa CCD diffractometer'
_diffrn_measurement_method '\w scans'
_diffrn_radiation_monochromator graphite
_diffrn_radiation_source 'fine-focus sealed tube'
_diffrn_radiation_type MoK\a
_diffrn_radiation_wavelength .71073
_diffrn_reflns_av_R_equivalents .0226
_diffrn_reflns_av_sigmaI/netI .0173
_diffrn_reflns_limit_h_max 8
_diffrn_reflns_limit_h_min -5
_diffrn_reflns_limit_k_max 7
_diffrn_reflns_limit_k_min -7
_diffrn_reflns_limit_l_max 10
_diffrn_reflns_limit_l_min -9
_diffrn_reflns_number 2264
_diffrn_reflns_theta_full 27.42
_diffrn_reflns_theta_max 27.42
_diffrn_reflns_theta_min 2.83
_exptl_absorpt_coefficient_mu .127
_exptl_absorpt_correction_type none
_exptl_crystal_colour colourless
_exptl_crystal_density_diffrn 1.554
_exptl_crystal_density_method 'not measured'
_exptl_crystal_description block
_exptl_crystal_F_000 144
_exptl_crystal_size_max .40
_exptl_crystal_size_mid .25
_exptl_crystal_size_min .25
_refine_diff_density_max .358
_refine_diff_density_min -.239
_refine_ls_extinction_coef .07(3)
_refine_ls_extinction_method 'SHELXL97 (Sheldrick, 1997)'
_refine_ls_goodness_of_fit_ref 1.117
_refine_ls_hydrogen_treatment mixed
_refine_ls_matrix_type full
_refine_ls_number_parameters 77
_refine_ls_number_reflns 741
_refine_ls_number_restraints 0
_refine_ls_restrained_S_all 1.117
_refine_ls_R_factor_all .0405
_refine_ls_R_factor_gt .0344
_refine_ls_shift/su_max <0.001
_refine_ls_shift/su_mean .000
_refine_ls_structure_factor_coef Fsqd
_refine_ls_weighting_details 'calc w = 1/[\s^2^(Fo^2^)+(0.0453P)^2^+0.0912P] where P=(Fo^2^+2Fc^2^)/3'
_refine_ls_weighting_scheme calc
_refine_ls_wR_factor_ref .0955
_reflns_number_gt 654
_reflns_number_total 741
_reflns_threshold_expression I>2\s(I)
_cod_data_source_file de1129.cif
_cod_data_source_block I
_cod_original_sg_symbol_H-M 'P 21/m'
_cod_original_formula_sum 'C6 H5 N1 O3'
_cod_database_code 2010904
_cod_database_fobs_code 2010904

loop_
_symmetry_equiv_pos_as_xyz
'x, y, z'
'-x, y+1/2, -z'
'-x, -y, -z'
'x, -y-1/2, z'

loop_
_atom_site_label
_atom_site_fract_x
_atom_site_fract_y
_atom_site_fract_z
_atom_site_U_iso_or_equiv
_atom_site_adp_type
_atom_site_calc_flag
_atom_site_refinement_flags
_atom_site_occupancy
_atom_site_disorder_assembly
_atom_site_disorder_group
_atom_site_type_symbol
O1 .57949(17) .2500 .43581(16) .0254(3) Uani d S 1 . . O
O2 .5744(2) .2500 .74478(16) .0305(4) Uani d S 1 . . O
O3 .2628(2) .2500 .77797(17) .0388(4) Uani d S 1 . . O
N1 .36573(19) .2500 .36202(16) .0153(3) Uani d S 1 . . N
C2 .2519(2) .2500 .4725(2) .0168(3) Uani d S 1 . . C
C3 .0326(3) .2500 .3903(2) .0225(4) Uani d S 1 . . C
C4 -.0703(3) .2500 .1985(2) .0251(4) Uani d S 1 . . C
C5 .0506(3) .2500 .0916(2) .0233(4) Uani d S 1 . . C
C6 .2686(3) .2500 .1748(2) .0205(4) Uani d S 1 . . C
C7 .3661(3) .2500 .6819(2) .0235(4) Uani d S 1 . . C
H2 .611(5) .2500 .627(4) .072(9) Uiso d S 1 . . H
H3 -.040(3) .2500 .466(3) .031(5) Uiso d S 1 . . H
H4 -.220(4) .2500 .142(3) .038(6) Uiso d S 1 . . H
H5 -.012(4) .2500 -.045(3) .037(6) Uiso d S 1 . . H
H6 .365(3) .2500 .110(3) .032(5) Uiso d S 1 . . H

loop_
_atom_site_aniso_label
_atom_site_aniso_U_11
_atom_site_aniso_U_22
_atom_site_aniso_U_33
_atom_site_aniso_U_12
_atom_site_aniso_U_13
_atom_site_aniso_U_23
O1 .0105(6) .0359(7) .0281(6) .000 .0054(4) .000
O2 .0326(7) .0288(7) .0175(6) .000 -.0044(5) .000
O3 .0598(10) .0421(8) .0224(6) .000 .0246(6) .000
N1 .0128(6) .0171(6) .0157(6) .000 .0051(5) .000
C2 .0199(7) .0156(7) .0156(7) .000 .0076(6) .000
C3 .0208(8) .0221(8) .0288(8) .000 .0140(7) .000
C4 .0142(7) .0228(8) .0319(9) .000 .0016(6) .000
C5 .0279(9) .0181(7) .0159(7) .000 -.0002(6) .000
C6 .0269(8) .0208(8) .0152(7) .000 .0096(6) .000
C7 .0354(9) .0191(7) .0146(7) .000 .0080(7) .000

loop_
_atom_type_symbol
_atom_type_description
_atom_type_scat_dispersion_real
_atom_type_scat_dispersion_imag
_atom_type_scat_source
C C .0033 .0016 'International Tables Vol C Tables 4.2.6.8 and 6.1.1.4'
H H .0000 .0000 'International Tables Vol C Tables 4.2.6.8 and 6.1.1.4'
N N .0061 .0033 'International Tables Vol C Tables 4.2.6.8 and 6.1.1.4'
O O .0106 .0060 'International Tables Vol C Tables 4.2.6.8 and 6.1.1.4'

loop_
_geom_angle_atom_site_label_1
_geom_angle_atom_site_label_2
_geom_angle_atom_site_label_3
_geom_angle
N1 O1 H2 98.6(12)
C7 O2 H2 105.0(16)
O1 N1 C6 117.53(12)
O1 N1 C2 120.93(12)
C6 N1 C2 121.54(13)
N1 C2 C3 118.82(14)
N1 C2 C7 120.12(14)
C3 C2 C7 121.06(14)
C2 C3 C4 120.59(15)
C2 C3 H3 117.4(13)
C4 C3 H3 122.0(13)
C5 C4 C3 118.81(15)
C5 C4 H4 120.6(13)
C3 C4 H4 120.6(13)
C6 C5 C4 120.14(14)
C6 C5 H5 116.8(13)
C4 C5 H5 123.1(13)
N1 C6 C5 120.09(14)
N1 C6 H6 114.4(13)
C5 C6 H6 125.5(13)
O3 C7 O2 124.81(15)
O3 C7 C2 119.33(16)
O2 C7 C2 115.86(14)

loop_
_geom_bond_atom_site_label_1
_geom_bond_atom_site_label_2
_geom_bond_site_symmetry_2
_geom_bond_distance
_geom_bond_publ_flag
O1 N1 . 1.3424(16) ?
O1 H2 . 1.42(3) ?
O2 C7 . 1.309(2) ?
O2 H2 . 1.04(3) ?
O3 C7 . 1.208(2) ?
N1 C6 . 1.3527(19) ?
N1 C2 . 1.3625(19) ?
C2 C3 . 1.379(2) ?
C2 C7 . 1.516(2) ?
C3 C4 . 1.387(2) ?
C3 H3 . .91(2) ?
C4 C5 . 1.378(2) ?
C4 H4 . .94(2) ?
C5 C6 . 1.371(2) ?
C5 H5 . .99(2) ?
C6 H6 . .97(2) ?

loop_
_geom_hbond_atom_site_label_D
_geom_hbond_atom_site_label_H
_geom_hbond_atom_site_label_A
_geom_hbond_site_symmetry_A
_geom_hbond_distance_DH
_geom_hbond_distance_HA
_geom_hbond_distance_DA
_geom_hbond_angle_DHA
O2 H2 O1 1_555 1.04(3) 1.42(3) 2.425(2) 159(3)
C3 H3 O1 1_455 .91(2) 2.51(2) 3.235(2) 138(2)
C4 H4 O2 1_454 .94(2) 2.87(2) 3.435(2) 120(2)
C5 H5 O2 1_454 .99(2) 2.66(2) 3.328(2) 126(2)
C5 H5 O3 1_554 .99(2) 2.72(2) 3.285(2) 117(2)
C6 H6 O3 1_554 .97(2) 2.41(2) 3.082(2) 126(2)

loop_
_geom_torsion_atom_site_label_1
_geom_torsion_atom_site_label_2
_geom_torsion_atom_site_label_3
_geom_torsion_atom_site_label_4
_geom_torsion
O1 N1 C2 C3 180.0
C6 N1 C2 C3 .0
O1 N1 C2 C7 .0
C6 N1 C2 C7 180.0
N1 C2 C3 C4 .0
C7 C2 C3 C4 180.0
C2 C3 C4 C5 .0
C3 C4 C5 C6 .0
O1 N1 C6 C5 180.0
C2 N1 C6 C5 .0
C4 C5 C6 N1 .0
N1 C2 C7 O3 180.0
C3 C2 C7 O3 .0
N1 C2 C7 O2 .0
C3 C2 C7 O2 180.0

loop_
_cod_related_entry_id
_cod_related_entry_database
_cod_related_entry_code
1 ChemSpider 63178
